data_2005169
loop_
_publ_author_name
'P\`epe, G.'
'Astier, J.-P.'
'Lamarque, L.'
'M\'eou, A.'
'Brun, P.'

_publ_section_title
;
 \g-Lactones: Methyl
 11-Oxa-10-oxobicyclo[6.3.0]undec-4-ene-9-carboxylate, Methyl
 11-Oxa-10-oxobicyclo[6.3.0]undec-2-ene-9-carboxylate and Methyl
 9-Oxa-10-oxobicyclo[6.3.0]undecane-11-carboxylate
;
_journal_issue 7
_journal_name_full 'Acta Crystallographica Section C'
_journal_page_first 1695
_journal_page_last 1699
_journal_paper_doi 10.1107/S010827019600193X
_journal_volume 52
_journal_year 1996
_chemical_formula_analytical 'C12 H18 O4'
_chemical_formula_structural 'C12 H18 O4'
_chemical_formula_sum 'C12 H18 O4'
_chemical_formula_weight 226.3
_chemical_melting_point 351.15
_chemical_name_common \g-Lactone
_chemical_name_systematic '  methyl 9-oxa-10-oxobicyclo[6.3.0]undecane-11-carboxylate'
_space_group_IT_number 14
_symmetry_cell_setting monoclinic
_symmetry_space_group_name_Hall '-P 2yab'
_symmetry_space_group_name_H-M 'P 1 21/a 1'
_cell_angle_alpha 90.00
_cell_angle_beta 100.50(3)
_cell_angle_gamma 90.00
_cell_formula_units_Z 4
_cell_length_a 7.147(2)
_cell_length_b 23.199(4)
_cell_length_c 7.357(2)
_cell_measurement_reflns_used 25
_cell_measurement_temperature 293
_cell_measurement_theta_max 45
_cell_measurement_theta_min 15
_cell_volume 1199.4(5)
_computing_cell_refinement 'CAD4 Software'
_computing_data_collection 'CAD4 Software (Enraf-Nonius, 1977)'
_computing_data_reduction 'DATARED (P\`epe, 1979)'
_computing_molecular_graphics 'ORTEPII (Johnson, 1976)'
_computing_publication_material 'AME (Software Systems, 1986)'
_computing_structure_refinement 'SHELX76 (Sheldrick, 1976)'
_computing_structure_solution 'MULTAN80 (Main et al., 1980)'
_diffrn_ambient_temperature 293
_diffrn_measurement_device 'Enraf-Nonius CAD4'
_diffrn_measurement_method \q
_diffrn_radiation_monochromator graphite
_diffrn_radiation_source 'X-ray tube'
_diffrn_radiation_type 'Cu K\a'
_diffrn_radiation_wavelength 1.5418
_diffrn_reflns_av_R_equivalents 0.033
_diffrn_reflns_limit_h_max 8
_diffrn_reflns_limit_h_min -8
_diffrn_reflns_limit_k_max 23
_diffrn_reflns_limit_k_min 0
_diffrn_reflns_limit_l_max 8
_diffrn_reflns_limit_l_min 0
_diffrn_reflns_number 2799
_diffrn_reflns_reduction_process 'SDP system'
_diffrn_reflns_theta_max 45
_diffrn_reflns_theta_min 2
_diffrn_standards_decay_% 0
_diffrn_standards_interval_time 60
_diffrn_standards_number 3
_exptl_absorpt_coefficient_mu 0.77
_exptl_absorpt_correction_type none
_exptl_crystal_colour colourless
_exptl_crystal_density_diffrn 1.25
_exptl_crystal_density_meas 1.26(2)
_exptl_crystal_density_method flotation
_exptl_crystal_description 'square prisms'
_exptl_crystal_F_000 488
_exptl_crystal_size_max 0.2
_exptl_crystal_size_mid 0.2
_exptl_crystal_size_min 0.4
_refine_diff_density_max .18
_refine_diff_density_min -.20
_refine_ls_extinction_method none
_refine_ls_goodness_of_fit_all 0.66
_refine_ls_goodness_of_fit_obs 0.66
_refine_ls_hydrogen_treatment
;H atoms placed in theoretical positions with bond lengths 1\%A and
 U = 0.05A^2^
;
_refine_ls_matrix_type full
_refine_ls_number_constraints 0
_refine_ls_number_parameters 145
_refine_ls_number_reflns 1923
_refine_ls_number_restraints 0
_refine_ls_restrained_S_all 0.66
_refine_ls_restrained_S_obs 0.66
_refine_ls_R_factor_all .0442
_refine_ls_R_factor_obs .0442
_refine_ls_shift/esd_max .11
_refine_ls_shift/esd_mean .11
_refine_ls_structure_factor_coef F
_refine_ls_weighting_scheme unit
_refine_ls_wR_factor_all .0442
_refine_ls_wR_factor_obs .0442
_reflns_number_observed 1923
_reflns_number_total 2706
_reflns_observed_criterion refl_obs_if_I_>_3.0_sigma(I)
_cod_data_source_file pa1219.cif
_cod_data_source_block III
_cod_depositor_comments
;
 Changing the value of the _atom_site_type_symbol data
 item for hydrogen atoms from '?' to 'H'.

 Antanas Vaitkus,
 2017-01-15

The following automatic conversions were performed:

'_chemical_melting_point' value '78.0 C' was changed to '351.15' - it
was converted from degrees Celsius(C) to Kelvins(K).

Automatic conversion script
Id: cif_fix_values 1715 2011-07-08 13:25:40Z adriana 
;
_cod_original_cell_volume 1199.4(4)
_cod_original_sg_symbol_H-M 'P 21/a'
_cod_database_code 2005169

loop_
_symmetry_equiv_pos_as_xyz
+x,+y,+z
1/2-x,1/2+y,-z
-x,-y,-z
1/2+x,1/2-y,+z

loop_
_atom_site_aniso_label
_atom_site_aniso_U_11
_atom_site_aniso_U_22
_atom_site_aniso_U_33
_atom_site_aniso_U_12
_atom_site_aniso_U_13
_atom_site_aniso_U_23
C1 0.0357(5) 0.0321(6) 0.0346(5) -0.0043(4) 0.0047(4) 0.0077(4)
C2 0.0519(7) 0.0585(9) 0.0567(8) -0.0175(6) 0.0065(6) -0.0111(6)
C3 0.0768(9) 0.0586(10) 0.0927(13) -0.0061(7) 0.0338(9) 0.0151(8)
C4 0.0431(6) 0.0633(10) 0.1047(14) -0.0137(6) 0.0094(7) -0.0009(9)
C5 0.0841(12) 0.0651(12) 0.1100(18) -0.0228(9) 0.0094(12) -0.0092(11)
C6 0.1209(17) 0.0736(13) 0.0969(16) -0.0151(12) 0.0265(13) -0.0495(12)
C7 0.0906(10) 0.0452(8) 0.0495(7) -0.0180(7) 0.0070(7) -0.0094(6)
C8 0.0399(5) 0.0400(6) 0.0377(6) -0.0060(4) 0.0005(4) 0.0057(4)
O9 0.0658(5) 0.0455(5) 0.0302(4) -0.0174(4) 0.0031(4) 0.0014(3)
C10 0.0556(6) 0.0276(6) 0.0431(6) 0.0047(4) 0.0073(5) 0.0025(4)
C11 0.0416(5) 0.0273(5) 0.0305(5) 0.0027(4) 0.0053(4) -0.0012(4)
O12 0.0736(6) 0.0599(7) 0.0626(7) -0.0363(5) 0.0218(5) -0.0014(5)
C13 0.0492(6) 0.0320(6) 0.0378(6) 0.0043(4) 0.0025(4) -0.0031(4)
O14 0.0975(8) 0.0489(7) 0.0642(7) -0.0002(5) -0.0266(6) 0.0154(4)
O15 0.0618(5) 0.0514(6) 0.0417(5) -0.0084(4) -0.0148(4) -0.0081(4)
C16 0.0643(8) 0.0794(11) 0.0441(7) -0.0099(7) -0.0077(6) -0.0142(7)

loop_
_atom_site_label
_atom_site_fract_x
_atom_site_fract_y
_atom_site_fract_z
_atom_site_U_iso_or_equiv
_atom_site_thermal_displace_type
_atom_site_calc_flag
_atom_site_type_symbol
C1 .4894(1) .3727(1) 1.0150(1) 0.03(1) Uani d C
C2 .6526(2) .3730(1) .9105(2) 0.06(1) Uani d C
C3 .7935(3) .4231(1) .9379(3) 0.07(1) Uani d C
C4 .9229(2) .4237(1) 1.1296(3) 0.07(1) Uani d C
C5 .8702(3) .4639(1) 1.2712(4) 0.09(1) Uani d C
C6 .6706(4) .4682(1) 1.2899(3) 0.10(2) Uani d C
C7 .5568(2) .4181(1) 1.3446(2) 0.06(1) Uani d C
C8 .5418(2) .3645(1) 1.2242(2) 0.04(1) Uani d C
O9 .3878(1) .3303(1) 1.2757(1) 0.05(1) Uani d O
C10 .2797(2) .3059(1) 1.1303(2) 0.04(1) Uani d C
C11 .3556(1) .3214(1) .9565(1) 0.03(1) Uani d C
O12 .1449(2) .2755(1) 1.1426(1) 0.06(1) Uani d O
C13 .2023(2) .3322(1) .7898(2) 0.04(1) Uani d C
O14 .1673(2) .3788(1) .7208(2) 0.08(1) Uani d O
O15 .1172(1) .2847(1) .7246(1) 0.05(1) Uani d O
C16 -.0278(2) .2898(1) .5621(2) 0.06(1) Uani d C
H1 .423 .411 .996 ? ? ? H
H21 .598 .372 .774 ? ? ? H
H22 .728 .337 .943 ? ? ? H
H31 .728 .460 .923 ? ? ? H
H32 .882 .419 .844 ? ? ? H
H41 1.059 .436 1.114 ? ? ? H
H42 .934 .384 1.185 ? ? ? H
H51 .912 .505 1.250 ? ? ? H
H52 .941 .452 1.400 ? ? ? H
H61 .594 .481 1.169 ? ? ? H
H62 .656 .498 1.388 ? ? ? H
H71 .419 .431 1.335 ? ? ? H
H72 .607 .406 1.472 ? ? ? H
H8 .674 .346 1.255 ? ? ? H
H11 .432 .289 .916 ? ? ? H
H161 -.132 .317 .586 ? ? ? H
H162 .027 .307 .456 ? ? ? H
H163 -.087 .252 .521 ? ? ? H

loop_
_atom_type_symbol
_atom_type_scat_dispersion_real
_atom_type_scat_dispersion_imag
_atom_type_scat_source
O .047 .003 International_Tables_Vol_IV_Table_2.3.1
C .000 .001 International_Tables_Vol_IV_Table_2.3.1
H .000 .000 International_Tables_Vol_IV_Table_2.3.1

loop_
_geom_angle_atom_site_label_1
_geom_angle_atom_site_label_2
_geom_angle_atom_site_label_3
_geom_angle
_geom_angle_publ_flag
C2 C1 C8 116.30(10) yes
C8 C1 C11 102.20(10) yes
C1 C2 C3 119.20(10) yes
C2 C3 C4 113.5(2) yes
C3 C4 C5 117.3(2) yes
C4 C5 C6 118.8(2) yes
C5 C6 C7 123.6(2) yes
C6 C7 C8 117.2(2) yes
C1 C8 C7 117.60(10) yes
C1 C8 O9 105.70(10) yes
C7 C8 O9 105.60(10) yes
C8 O9 C10 112.20(10) yes
O9 C10 C11 109.40(10) yes
C11 C10 O12 127.70(10) yes
O9 C10 O12 122.90(10) yes
C1 C11 C10 104.30(10) yes
O14 C13 O15 123.80(10) yes
C13 O15 C16 116.90(10) yes

loop_
_geom_bond_atom_site_label_1
_geom_bond_atom_site_label_2
_geom_bond_distance
_geom_bond_publ_flag
C1 C2 1.509(2) yes
C1 C8 1.528(2) yes
C1 C11 1.5380(10) yes
C2 C3 1.527(3) yes
C3 C4 1.539(3) yes
C4 C5 1.497(3) yes
C5 C6 1.461(3) yes
C6 C7 1.514(3) yes
C7 C8 1.519(2) yes
C8 O9 1.462(2) yes
O9 C10 1.3270(10) yes
C10 C11 1.5200(10) yes
C10 O12 1.2110(10) yes
C13 O14 1.2010(10) yes
C13 O15 1.3070(10) yes
O15 C16 1.437(2) yes
